data_4025932
loop_
_publ_author_name
'Ya-Ping Xue'
'Wei-Dong Z. Li'

_publ_section_title
;
 Formal Total Synthesis of (\+-)-Estrone via the Furano Diene Approach
;
_journal_name_full 'Journal of Organic Chemistry'
_journal_page_first 57
_journal_page_last 64
_journal_paper_doi 10.1021/jo1015486
_journal_volume 76
_journal_year 2011
_chemical_formula_moiety 'C17 H24 O5'
_chemical_formula_sum 'C17 H24 O5'
_chemical_formula_weight 308.36
_chemical_name_systematic
; 
 ? 
;
_space_group_IT_number 14
_symmetry_cell_setting monoclinic
_symmetry_space_group_name_Hall '-P 2ybc'
_symmetry_space_group_name_H-M 'P 1 21/c 1'
_atom_sites_solution_hydrogens geom
_atom_sites_solution_primary direct
_atom_sites_solution_secondary difmap
_audit_creation_method SHELXL-97
_cell_angle_alpha 90.00
_cell_angle_beta 99.252(11)
_cell_angle_gamma 90.00
_cell_formula_units_Z 4
_cell_length_a 10.137(9)
_cell_length_b 7.272(7)
_cell_length_c 20.597(19)
_cell_measurement_reflns_used 2638
_cell_measurement_temperature 113(2)
_cell_measurement_theta_max 26.0
_cell_measurement_theta_min 2.0
_cell_volume 1499(2)
_computing_cell_refinement CrystalClear
_computing_data_collection CrystalClear
_computing_data_reduction CrystalClear
_computing_publication_material 'CrystalStructure 3.7.0'
_computing_structure_refinement 'SHELXL-97 (Sheldrick, 1997)'
_computing_structure_solution 'SHELXS-97 (Sheldrick, 1990)'
_diffrn_ambient_temperature 113(2)
_diffrn_detector_area_resol_mean 7.31
_diffrn_measured_fraction_theta_full 0.968
_diffrn_measured_fraction_theta_max 0.968
_diffrn_measurement_device_type 'Rigaku Saturn'
_diffrn_measurement_method \w
_diffrn_radiation_monochromator confocal
_diffrn_radiation_source 'Rotating anode'
_diffrn_radiation_type MoK\a
_diffrn_radiation_wavelength 0.71070
_diffrn_reflns_av_R_equivalents 0.0963
_diffrn_reflns_av_sigmaI/netI 0.0838
_diffrn_reflns_limit_h_max 12
_diffrn_reflns_limit_h_min -12
_diffrn_reflns_limit_k_max 9
_diffrn_reflns_limit_k_min -8
_diffrn_reflns_limit_l_max 24
_diffrn_reflns_limit_l_min -25
_diffrn_reflns_number 13868
_diffrn_reflns_theta_full 26.49
_diffrn_reflns_theta_max 26.49
_diffrn_reflns_theta_min 2.00
_exptl_absorpt_coefficient_mu 0.100
_exptl_absorpt_correction_T_max 0.9862
_exptl_absorpt_correction_T_min 0.9842
_exptl_absorpt_correction_type multi-scan
_exptl_absorpt_process_details 'Jacobson, R. (1998) Private communication'
_exptl_crystal_colour colorless
_exptl_crystal_density_diffrn 1.367
_exptl_crystal_description prism
_exptl_crystal_F_000 664
_exptl_crystal_size_max 0.16
_exptl_crystal_size_mid 0.14
_exptl_crystal_size_min 0.14
_refine_diff_density_max 0.474
_refine_diff_density_min -0.450
_refine_diff_density_rms 0.090
_refine_ls_extinction_coef 0.032(5)
_refine_ls_extinction_expression Fc^*^=kFc[1+0.001xFc^2^\l^3^/sin(2\q)]^-1/4^
_refine_ls_extinction_method SHELXL
_refine_ls_goodness_of_fit_ref 1.019
_refine_ls_hydrogen_treatment mixed
_refine_ls_matrix_type full
_refine_ls_number_parameters 218
_refine_ls_number_reflns 3007
_refine_ls_number_restraints 4
_refine_ls_restrained_S_all 1.019
_refine_ls_R_factor_all 0.0919
_refine_ls_R_factor_gt 0.0646
_refine_ls_shift/su_max 0.000
_refine_ls_shift/su_mean 0.000
_refine_ls_structure_factor_coef Fsqd
_refine_ls_weighting_details 'calc w=1/[\s^2^(Fo^2^)+(0.1188P)^2^+0.0000P] where P=(Fo^2^+2Fc^2^)/3'
_refine_ls_weighting_scheme calc
_refine_ls_wR_factor_gt 0.1736
_refine_ls_wR_factor_ref 0.2138
_reflns_number_gt 2075
_reflns_number_total 3007
_reflns_threshold_expression >2sigma(I)
_cod_data_source_file jo1015486_si_005.cif
_cod_data_source_block shelxl
_cod_database_code 4025932

loop_
_symmetry_equiv_pos_as_xyz
'x, y, z'
'-x, y+1/2, -z+1/2'
'-x, -y, -z'
'x, -y-1/2, z-1/2'

loop_
_atom_site_label
_atom_site_type_symbol
_atom_site_fract_x
_atom_site_fract_y
_atom_site_fract_z
_atom_site_U_iso_or_equiv
_atom_site_adp_type
_atom_site_occupancy
_atom_site_symmetry_multiplicity
_atom_site_calc_flag
_atom_site_refinement_flags
O1 O 0.1415(2) -0.0915(3) -0.22611(10) 0.0354(6) Uani 1 1 d .
O2 O 0.13605(18) 0.3330(3) 0.03939(10) 0.0256(5) Uani 1 1 d D
H2 H 0.118(6) 0.437(4) 0.055(3) 0.12(2) Uiso 1 1 d D
O3 O 0.15309(19) -0.0186(3) 0.07937(10) 0.0254(5) Uani 1 1 d D
H3 H 0.087(3) 0.054(4) 0.0713(19) 0.054(11) Uiso 1 1 d D
O4 O 0.4893(2) 0.4872(3) 0.16166(10) 0.0347(6) Uani 1 1 d .
O6 O 0.0292(2) 0.6383(3) 0.08289(10) 0.0310(5) Uani 1 1 d D
H6A H 0.075(3) 0.735(3) 0.0821(16) 0.034(9) Uiso 1 1 d D
H6B H -0.032(5) 0.647(10) 0.050(2) 0.15(3) Uiso 1 1 d D
C1 C 0.0732(4) -0.2553(5) -0.24877(16) 0.0463(9) Uani 1 1 d .
H1A H 0.1304 -0.3616 -0.2352 0.069 Uiso 1 1 calc R
H1B H 0.0513 -0.2523 -0.2969 0.069 Uiso 1 1 calc R
H1C H -0.0093 -0.2650 -0.2299 0.069 Uiso 1 1 calc R
C2 C 0.1691(3) -0.0666(4) -0.15935(14) 0.0271(7) Uani 1 1 d .
C3 C 0.1412(3) -0.1937(4) -0.11363(14) 0.0262(7) Uani 1 1 d .
H3A H 0.1009 -0.3081 -0.1273 0.031 Uiso 1 1 calc R
C4 C 0.1731(3) -0.1512(4) -0.04737(13) 0.0238(6) Uani 1 1 d .
H4 H 0.1553 -0.2393 -0.0158 0.029 Uiso 1 1 calc R
C5 C 0.2303(3) 0.0168(4) -0.02539(14) 0.0224(6) Uani 1 1 d .
C6 C 0.2589(2) 0.1443(4) -0.07164(13) 0.0228(6) Uani 1 1 d .
C7 C 0.2283(3) 0.1019(4) -0.13804(14) 0.0272(7) Uani 1 1 d .
H7 H 0.2478 0.1886 -0.1697 0.033 Uiso 1 1 calc R
C8 C 0.3160(3) 0.3319(4) -0.05176(15) 0.0278(7) Uani 1 1 d .
H8A H 0.2465 0.4260 -0.0655 0.033 Uiso 1 1 calc R
H8B H 0.3914 0.3567 -0.0757 0.033 Uiso 1 1 calc R
C9 C 0.3653(3) 0.3520(4) 0.02185(15) 0.0276(7) Uani 1 1 d .
H9A H 0.3754 0.4842 0.0331 0.033 Uiso 1 1 calc R
H9B H 0.4542 0.2933 0.0330 0.033 Uiso 1 1 calc R
C10 C 0.2688(3) 0.2638(4) 0.06279(14) 0.0234(6) Uani 1 1 d .
C11 C 0.2595(3) 0.0554(4) 0.04814(13) 0.0212(6) Uani 1 1 d .
C12 C 0.3875(3) -0.0423(4) 0.08046(14) 0.0275(7) Uani 1 1 d .
H12A H 0.3791 -0.1754 0.0705 0.033 Uiso 1 1 calc R
H12B H 0.4639 0.0053 0.0610 0.033 Uiso 1 1 calc R
C13 C 0.4168(3) -0.0165(4) 0.15490(14) 0.0308(7) Uani 1 1 d .
H13A H 0.5063 -0.0677 0.1717 0.037 Uiso 1 1 calc R
H13B H 0.3505 -0.0872 0.1751 0.037 Uiso 1 1 calc R
C14 C 0.4129(3) 0.1848(4) 0.17640(15) 0.0302(7) Uani 1 1 d .
H14 H 0.4017 0.1854 0.2238 0.036 Uiso 1 1 calc R
C15 C 0.2975(3) 0.2986(4) 0.13837(14) 0.0264(7) Uani 1 1 d .
H15 H 0.2143 0.2738 0.1572 0.032 Uiso 1 1 calc R
C16 C 0.3468(3) 0.4908(4) 0.15799(15) 0.0299(7) Uani 1 1 d .
H16A H 0.3065 0.5816 0.1248 0.036 Uiso 1 1 calc R
H16B H 0.3227 0.5245 0.2012 0.036 Uiso 1 1 calc R
C17 C 0.5347(3) 0.3009(4) 0.17039(15) 0.0329(7) Uani 1 1 d .
H17A H 0.6023 0.2896 0.2106 0.040 Uiso 1 1 calc R
H17B H 0.5755 0.2604 0.1322 0.040 Uiso 1 1 calc R

loop_
_atom_site_aniso_label
_atom_site_aniso_U_11
_atom_site_aniso_U_22
_atom_site_aniso_U_33
_atom_site_aniso_U_23
_atom_site_aniso_U_13
_atom_site_aniso_U_12
O1 0.0358(12) 0.0473(14) 0.0231(11) 0.0025(9) 0.0045(9) -0.0034(10)
O2 0.0179(10) 0.0236(10) 0.0348(12) -0.0018(9) 0.0028(8) 0.0054(8)
O3 0.0235(11) 0.0229(10) 0.0320(12) 0.0008(8) 0.0110(9) -0.0006(8)
O4 0.0287(12) 0.0359(12) 0.0400(13) -0.0028(9) 0.0068(9) -0.0036(9)
O6 0.0385(13) 0.0246(11) 0.0303(12) -0.0005(9) 0.0066(10) -0.0008(9)
C1 0.053(2) 0.061(2) 0.0243(17) -0.0085(16) 0.0049(15) -0.0185(18)
C2 0.0204(14) 0.0378(16) 0.0237(15) -0.0005(13) 0.0056(11) 0.0042(12)
C3 0.0211(14) 0.0271(14) 0.0316(17) -0.0032(12) 0.0079(12) -0.0020(11)
C4 0.0230(14) 0.0249(14) 0.0248(15) 0.0028(11) 0.0081(11) 0.0018(11)
C5 0.0172(13) 0.0233(13) 0.0278(15) 0.0006(11) 0.0066(11) 0.0038(10)
C6 0.0162(13) 0.0248(14) 0.0283(15) 0.0004(11) 0.0062(11) 0.0030(10)
C7 0.0203(14) 0.0299(15) 0.0325(16) 0.0068(12) 0.0072(12) 0.0011(11)
C8 0.0234(15) 0.0251(14) 0.0364(17) 0.0078(13) 0.0090(12) -0.0006(11)
C9 0.0213(14) 0.0251(14) 0.0366(17) 0.0015(12) 0.0056(12) -0.0004(11)
C10 0.0176(13) 0.0220(14) 0.0297(15) 0.0021(11) 0.0015(11) 0.0018(10)
C11 0.0182(13) 0.0223(13) 0.0244(15) 0.0027(11) 0.0073(11) 0.0011(10)
C12 0.0252(15) 0.0246(14) 0.0336(17) 0.0032(12) 0.0074(12) 0.0038(11)
C13 0.0299(16) 0.0309(15) 0.0307(17) 0.0019(13) 0.0023(13) 0.0053(12)
C14 0.0320(16) 0.0317(16) 0.0268(16) 0.0018(12) 0.0044(12) 0.0025(12)
C15 0.0242(15) 0.0267(14) 0.0279(15) -0.0015(12) 0.0027(12) -0.0004(11)
C16 0.0283(16) 0.0310(15) 0.0309(17) -0.0018(12) 0.0061(13) -0.0010(12)
C17 0.0287(16) 0.0387(17) 0.0302(17) -0.0015(13) 0.0013(13) 0.0032(13)

loop_
_atom_type_symbol
_atom_type_description
_atom_type_scat_dispersion_real
_atom_type_scat_dispersion_imag
_atom_type_scat_source
C C 0.0033 0.0016 'International Tables Vol C Tables 4.2.6.8 and 6.1.1.4'
H H 0.0000 0.0000 'International Tables Vol C Tables 4.2.6.8 and 6.1.1.4'
O O 0.0106 0.0060 'International Tables Vol C Tables 4.2.6.8 and 6.1.1.4'

loop_
_geom_angle_atom_site_label_1
_geom_angle_atom_site_label_2
_geom_angle_atom_site_label_3
_geom_angle
C2 O1 C1 116.8(2)
C10 O2 H2 115(4)
C11 O3 H3 108(3)
C17 O4 C16 108.9(2)
H6A O6 H6B 105(5)
O1 C1 H1A 109.5
O1 C1 H1B 109.5
H1A C1 H1B 109.5
O1 C1 H1C 109.5
H1A C1 H1C 109.5
H1B C1 H1C 109.5
O1 C2 C3 124.4(3)
O1 C2 C7 115.9(2)
C3 C2 C7 119.7(3)
C2 C3 C4 118.8(3)
C2 C3 H3A 120.6
C4 C3 H3A 120.6
C3 C4 C5 122.2(3)
C3 C4 H4 118.9
C5 C4 H4 118.9
C6 C5 C4 118.8(3)
C6 C5 C11 122.0(2)
C4 C5 C11 119.2(2)
C7 C6 C5 119.2(3)
C7 C6 C8 118.8(2)
C5 C6 C8 121.9(3)
C6 C7 C2 121.2(3)
C6 C7 H7 119.4
C2 C7 H7 119.4
C6 C8 C9 113.9(2)
C6 C8 H8A 108.8
C9 C8 H8A 108.8
C6 C8 H8B 108.8
C9 C8 H8B 108.8
H8A C8 H8B 107.7
C8 C9 C10 111.8(2)
C8 C9 H9A 109.3
C10 C9 H9A 109.3
C8 C9 H9B 109.3
C10 C9 H9B 109.3
H9A C9 H9B 107.9
O2 C10 C9 108.3(2)
O2 C10 C11 104.6(2)
C9 C10 C11 109.1(2)
O2 C10 C15 106.9(2)
C9 C10 C15 116.7(2)
C11 C10 C15 110.5(2)
O3 C11 C5 109.5(2)
O3 C11 C12 105.9(2)
C5 C11 C12 111.2(2)
O3 C11 C10 107.7(2)
C5 C11 C10 111.8(2)
C12 C11 C10 110.4(2)
C13 C12 C11 113.2(2)
C13 C12 H12A 108.9
C11 C12 H12A 108.9
C13 C12 H12B 108.9
C11 C12 H12B 108.9
H12A C12 H12B 107.8
C12 C13 C14 113.5(2)
C12 C13 H13A 108.9
C14 C13 H13A 108.9
C12 C13 H13B 108.9
C14 C13 H13B 108.9
H13A C13 H13B 107.7
C17 C14 C13 116.7(3)
C17 C14 C15 102.8(2)
C13 C14 C15 114.8(2)
C17 C14 H14 107.4
C13 C14 H14 107.4
C15 C14 H14 107.4
C16 C15 C14 99.7(2)
C16 C15 C10 114.6(2)
C14 C15 C10 115.2(2)
C16 C15 H15 108.9
C14 C15 H15 108.9
C10 C15 H15 108.9
O4 C16 C15 106.4(2)
O4 C16 H16A 110.4
C15 C16 H16A 110.4
O4 C16 H16B 110.4
C15 C16 H16B 110.4
H16A C16 H16B 108.6
O4 C17 C14 106.7(2)
O4 C17 H17A 110.4
C14 C17 H17A 110.4
O4 C17 H17B 110.4
C14 C17 H17B 110.4
H17A C17 H17B 108.6

loop_
_geom_bond_atom_site_label_1
_geom_bond_atom_site_label_2
_geom_bond_distance
O1 C2 1.371(4)
O1 C1 1.418(4)
O2 C10 1.445(3)
O2 H2 0.852(10)
O3 C11 1.446(3)
O3 H3 0.849(10)
O4 C17 1.433(4)
O4 C16 1.434(4)
O6 H6A 0.845(10)
O6 H6B 0.850(10)
C1 H1A 0.9800
C1 H1B 0.9800
C1 H1C 0.9800
C2 C3 1.381(4)
C2 C7 1.404(4)
C3 C4 1.386(4)
C3 H3A 0.9500
C4 C5 1.396(4)
C4 H4 0.9500
C5 C6 1.393(4)
C5 C11 1.522(4)
C6 C7 1.388(4)
C6 C8 1.513(4)
C7 H7 0.9500
C8 C9 1.525(4)
C8 H8A 0.9900
C8 H8B 0.9900
C9 C10 1.531(4)
C9 H9A 0.9900
C9 H9B 0.9900
C10 C11 1.545(4)
C10 C15 1.558(4)
C11 C12 1.534(4)
C12 C13 1.526(4)
C12 H12A 0.9900
C12 H12B 0.9900
C13 C14 1.532(4)
C13 H13A 0.9900
C13 H13B 0.9900
C14 C17 1.517(4)
C14 C15 1.540(4)
C14 H14 1.0000
C15 C16 1.517(4)
C15 H15 1.0000
C16 H16A 0.9900
C16 H16B 0.9900
C17 H17A 0.9900
C17 H17B 0.9900

loop_
_geom_hbond_atom_site_label_D
_geom_hbond_atom_site_label_H
_geom_hbond_atom_site_label_A
_geom_hbond_distance_DH
_geom_hbond_distance_HA
_geom_hbond_distance_DA
_geom_hbond_angle_DHA
_geom_hbond_site_symmetry_A
O6 H6B O2 0.850(10) 1.97(2) 2.799(4) 166(7) 3_565
O2 H2 O6 0.852(10) 1.86(2) 2.686(3) 163(6) .
O3 H3 O2 0.849(10) 2.21(4) 2.683(3) 115(3) .
O6 H6A O3 0.845(10) 1.963(12) 2.800(3) 170(3) 1_565

loop_
_geom_torsion_atom_site_label_1
_geom_torsion_atom_site_label_2
_geom_torsion_atom_site_label_3
_geom_torsion_atom_site_label_4
_geom_torsion
C1 O1 C2 C3 3.6(4)
C1 O1 C2 C7 -175.7(3)
O1 C2 C3 C4 -179.5(2)
C7 C2 C3 C4 -0.2(4)
C2 C3 C4 C5 1.1(4)
C3 C4 C5 C6 -1.4(4)
C3 C4 C5 C11 178.6(2)
C4 C5 C6 C7 0.8(4)
C11 C5 C6 C7 -179.2(2)
C4 C5 C6 C8 177.6(2)
C11 C5 C6 C8 -2.3(4)
C5 C6 C7 C2 0.1(4)
C8 C6 C7 C2 -176.9(2)
O1 C2 C7 C6 179.0(2)
C3 C2 C7 C6 -0.4(4)
C7 C6 C8 C9 -171.2(2)
C5 C6 C8 C9 12.0(4)
C6 C8 C9 C10 -42.1(3)
C8 C9 C10 O2 -51.1(3)
C8 C9 C10 C11 62.2(3)
C8 C9 C10 C15 -171.8(2)
C6 C5 C11 O3 141.7(2)
C4 C5 C11 O3 -38.3(3)
C6 C5 C11 C12 -101.6(3)
C4 C5 C11 C12 78.4(3)
C6 C5 C11 C10 22.4(3)
C4 C5 C11 C10 -157.6(2)
O2 C10 C11 O3 -55.6(3)
C9 C10 C11 O3 -171.3(2)
C15 C10 C11 O3 59.1(3)
O2 C10 C11 C5 64.8(3)
C9 C10 C11 C5 -50.9(3)
C15 C10 C11 C5 179.5(2)
O2 C10 C11 C12 -170.8(2)
C9 C10 C11 C12 73.5(3)
C15 C10 C11 C12 -56.1(3)
O3 C11 C12 C13 -57.8(3)
C5 C11 C12 C13 -176.8(2)
C10 C11 C12 C13 58.5(3)
C11 C12 C13 C14 -50.8(3)
C12 C13 C14 C17 -78.5(3)
C12 C13 C14 C15 41.8(3)
C17 C14 C15 C16 -37.2(3)
C13 C14 C15 C16 -164.9(3)
C17 C14 C15 C10 86.0(3)
C13 C14 C15 C10 -41.7(3)
O2 C10 C15 C16 -83.1(3)
C9 C10 C15 C16 38.2(3)
C11 C10 C15 C16 163.6(2)
O2 C10 C15 C14 162.0(2)
C9 C10 C15 C14 -76.7(3)
C11 C10 C15 C14 48.7(3)
C17 O4 C16 C15 -21.5(3)
C14 C15 C16 O4 36.5(3)
C10 C15 C16 O4 -87.2(3)
C16 O4 C17 C14 -3.4(3)
C13 C14 C17 O4 152.8(2)
C15 C14 C17 O4 26.3(3)
